data_7102522
loop_
_publ_author_name
'Dolomanov, Oleg V'
'Cordes, David B'
'Champness, Neil R'
'Blake, Alexander J'
'Hanton, Lyall R'
'Jameson, Geoffrey B'
'Schr\"oder, Martin'
'Wilson, Claire'

_publ_section_title
;
 A design strategy for four-connected coordination frameworks.
;
_journal_issue 6
_journal_name_full 'Chemical communications (Cambridge, England)'
_journal_page_first 642
_journal_page_last 643
_journal_paper_doi 10.1039/b315243j
_journal_year 2004
_chemical_formula_sum 'C30 H23.5 B Cl9 Cu F4 N5.5 S'
_chemical_formula_weight 962.50
_chemical_name_common '2,3,4,5-tetra(4-pyridyl)thiophene copper tetrafluoroborate'
_chemical_name_systematic
;
2,3,4,5-tetra(4-pyridyl)thiophene copper tetrafluoroborate
;
_space_group_IT_number 141
_symmetry_cell_setting tetragonal
_symmetry_space_group_name_Hall '-I 4bd 2'
_symmetry_space_group_name_H-M 'I 41/a m d :2'
_atom_sites_solution_hydrogens geom
_atom_sites_solution_primary direct
_atom_sites_solution_secondary difmap
_audit_creation_method SHELXL-97
_cell_angle_alpha 90.00
_cell_angle_beta 90.00
_cell_angle_gamma 90.00
_cell_formula_units_Z 16
_cell_length_a 22.522(3)
_cell_length_b 22.522(3)
_cell_length_c 33.600(4)
_cell_measurement_reflns_used 2927
_cell_measurement_temperature 150(2)
_cell_measurement_theta_max 28.65
_cell_measurement_theta_min 2.55
_cell_volume 17043(3)
_computing_cell_refinement 'Bruker SAINT version 6.02a (Bruker, 2000)'
_computing_data_collection 'Bruker SMART version 5.624 (Bruker, 2001)'
_computing_data_reduction 'Bruker SAINT; Bruker SHELXTL (Bruker, 1997)'
_computing_molecular_graphics 'OLEX (Oleg V.Dolomanov, 2001)'
_computing_publication_material 'SHELXL-97; PLATON (Spek, 2001)'
_computing_structure_refinement 'SHELXL-97 (Sheldrick, 1997)'
_computing_structure_solution 'SHELXS-97 (Sheldrick, 1990)'
_diffrn_ambient_temperature 150(2)
_diffrn_measured_fraction_theta_full 1.000
_diffrn_measured_fraction_theta_max 1.000
_diffrn_measurement_device_type 'Bruker SMART 1000 CCD area detector'
_diffrn_measurement_method omega
_diffrn_radiation_monochromator graphite
_diffrn_radiation_source 'sealed tube'
_diffrn_radiation_type MoK\a
_diffrn_radiation_wavelength 0.71073
_diffrn_reflns_av_R_equivalents 0.295
_diffrn_reflns_av_sigmaI/netI 0.1069
_diffrn_reflns_limit_h_max 30
_diffrn_reflns_limit_h_min -25
_diffrn_reflns_limit_k_max 28
_diffrn_reflns_limit_k_min -28
_diffrn_reflns_limit_l_max 32
_diffrn_reflns_limit_l_min -44
_diffrn_reflns_number 49351
_diffrn_reflns_theta_full 24.99
_diffrn_reflns_theta_max 24.99
_diffrn_reflns_theta_min 1.09
_diffrn_standards_decay_% 0
_diffrn_standards_number 0
_exptl_absorpt_coefficient_mu 1.173
_exptl_absorpt_correction_T_max 1.000
_exptl_absorpt_correction_T_min 0.570
_exptl_absorpt_correction_type multi-scan
_exptl_absorpt_process_details 'Bruker SADABS, 1996'
_exptl_crystal_colour orange
_exptl_crystal_density_diffrn 1.500
_exptl_crystal_description tablet
_exptl_crystal_F_000 7696
_exptl_crystal_size_max 0.26
_exptl_crystal_size_mid 0.19
_exptl_crystal_size_min 0.04
_refine_diff_density_max 0.681
_refine_diff_density_min -0.840
_refine_diff_density_rms 0.080
_refine_ls_extinction_method none
_refine_ls_goodness_of_fit_ref 0.859
_refine_ls_hydrogen_treatment 'riding model'
_refine_ls_matrix_type full
_refine_ls_number_parameters 168
_refine_ls_number_reflns 3967
_refine_ls_number_restraints 11
_refine_ls_restrained_S_all 0.902
_refine_ls_R_factor_all 0.1116
_refine_ls_R_factor_gt 0.0662
_refine_ls_shift/su_max 0.000
_refine_ls_shift/su_mean 0.000
_refine_ls_structure_factor_coef Fsqd
_refine_ls_weighting_details 'calc w=1/[\s^2^(Fo^2^)+(0.0987P)^2^+0.0000P] where P=(Fo^2^+2Fc^2^)/3'
_refine_ls_weighting_scheme calc
_refine_ls_wR_factor_gt 0.1593
_refine_ls_wR_factor_ref 0.1745
_reflns_number_gt 1930
_reflns_number_total 5871
_reflns_threshold_expression >2sigma(I)
_cod_data_source_file b315243j.txt
_cod_data_source_block Compound_1_(CUPYTP)
_cod_depositor_comments
;
The following automatic conversions were performed:
'_symmetry_cell_setting' value 'Tetragonal' changed to 'tetragonal'
according to '/home/saulius/struct/CIF-dictionaries/cif_core.dic'
dictionary named 'cif_core.dic' version 2.4.1 from 2010-06-29.

Automatic conversion script
Id: cif_fix_enum 1527 2010-12-29 10:47:43Z saulius 

The following automatic conversions were performed:

'_atom_sites_solution_hydrogens' value 'geometrically placed' was
changed to 'geom'.

Automatic conversion script
Id: cif_fix_values 6452 2018-10-05 10:23:21Z andrius 
;
_cod_original_sg_symbol_H-M I4(1)/amd
_cod_original_formula_sum 'C30 H23.50 B Cl9 Cu F4 N5.50 S'
_cod_database_code 7102522

loop_
_symmetry_equiv_pos_as_xyz
'x, y, z'
'-x+1/2, -y, z+1/2'
'-y+1/4, x+3/4, z+1/4'
'y+1/4, -x+1/4, z+3/4'
'-x+1/2, y, -z+1/2'
'x, -y, -z'
'y+1/4, x+3/4, -z+1/4'
'-y+1/4, -x+1/4, -z+3/4'
'x+1/2, y+1/2, z+1/2'
'-x+1, -y+1/2, z+1'
'-y+3/4, x+5/4, z+3/4'
'y+3/4, -x+3/4, z+5/4'
'-x+1, y+1/2, -z+1'
'x+1/2, -y+1/2, -z+1/2'
'y+3/4, x+5/4, -z+3/4'
'-y+3/4, -x+3/4, -z+5/4'
'-x, -y, -z'
'x-1/2, y, -z-1/2'
'y-1/4, -x-3/4, -z-1/4'
'-y-1/4, x-1/4, -z-3/4'
'x-1/2, -y, z-1/2'
'-x, y, z'
'-y-1/4, -x-3/4, z-1/4'
'y-1/4, x-1/4, z-3/4'
'-x+1/2, -y+1/2, -z+1/2'
'x, y+1/2, -z'
'y+1/4, -x-1/4, -z+1/4'
'-y+1/4, x+1/4, -z-1/4'
'x, -y+1/2, z'
'-x+1/2, y+1/2, z+1/2'
'-y+1/4, -x-1/4, z+1/4'
'y+1/4, x+1/4, z-1/4'

loop_
_atom_site_label
_atom_site_type_symbol
_atom_site_fract_x
_atom_site_fract_y
_atom_site_fract_z
_atom_site_U_iso_or_equiv
_atom_site_adp_type
_atom_site_occupancy
_atom_site_symmetry_multiplicity
_atom_site_calc_flag
_atom_site_refinement_flags
Cu Cu 0.32392(2) 0.07392(2) 0.6250 0.0340(3) Uani 1 2 d S
N1 N 0.23688(16) 0.08135(17) 0.64243(12) 0.0367(10) Uani 1 1 d .
C2 C 0.2202(2) 0.1139(2) 0.67355(16) 0.0404(13) Uani 1 1 d .
H2 H 0.2505 0.1335 0.6881 0.048 Uiso 1 1 calc R
C3 C 0.1633(2) 0.1213(2) 0.68613(15) 0.0440(14) Uani 1 1 d .
H3 H 0.1548 0.1461 0.7083 0.053 Uiso 1 1 calc R
C4 C 0.1177(2) 0.0920(2) 0.66610(15) 0.0407(13) Uani 1 1 d .
C5 C 0.1343(2) 0.0576(2) 0.63369(16) 0.0478(15) Uani 1 1 d .
H5 H 0.1048 0.0375 0.6187 0.057 Uiso 1 1 calc R
C6 C 0.19282(19) 0.0524(2) 0.62312(15) 0.0420(13) Uani 1 1 d .
H6 H 0.2029 0.0275 0.6013 0.050 Uiso 1 1 calc R
C7 C 0.0552(2) 0.0960(2) 0.67830(16) 0.0399(13) Uani 1 1 d .
S7 S 0.0000 0.09321(9) 0.64275(6) 0.0458(5) Uani 1 2 d S
C8 C 0.03207(19) 0.1005(2) 0.71567(15) 0.0343(12) Uani 1 1 d .
C9 C 0.0670(2) 0.0965(2) 0.75313(15) 0.0384(12) Uani 1 1 d .
C10 C 0.0909(3) 0.0440(2) 0.76507(19) 0.0652(19) Uani 1 1 d .
H10 H 0.0876 0.0099 0.7486 0.078 Uiso 1 1 calc R
C11 C 0.1203(3) 0.0404(3) 0.80151(17) 0.0662(19) Uani 1 1 d .
H11 H 0.1355 0.0029 0.8095 0.079 Uiso 1 1 calc R
N12 N 0.12803(17) 0.08557(17) 0.82541(12) 0.0349(10) Uani 1 1 d .
C13 C 0.1041(2) 0.1369(2) 0.81397(15) 0.0482(14) Uani 1 1 d .
H13 H 0.1073 0.1701 0.8312 0.058 Uiso 1 1 calc R
C14 C 0.0744(2) 0.1441(2) 0.77775(17) 0.0550(16) Uani 1 1 d .
H14 H 0.0595 0.1820 0.7703 0.066 Uiso 1 1 calc R
B1 B 0.2500 0.2500 0.7500 0.125(8) Uiso 1 4 d SD
F1 F 0.2500 0.1926(3) 0.7500 0.138(5) Uani 0.67 2 d SPD
F2 F 0.1954(5) 0.2500 0.7248(5) 0.233(9) Uani 0.67 2 d SPD
F3 F 0.2845(6) 0.2500 0.7133(3) 0.202(6) Uani 0.67 2 d SPD
B2 B 0.0000 0.2500 0.8750 0.113(10) Uani 1 8 d SD
F4 F 0.0643(3) 0.2500 0.8711(3) 0.083(3) Uani 0.50 2 d SPD
F5 F 0.0000 0.2500 0.9163(2) 0.184(5) Uani 1 4 d SD

loop_
_atom_site_aniso_label
_atom_site_aniso_U_11
_atom_site_aniso_U_22
_atom_site_aniso_U_33
_atom_site_aniso_U_23
_atom_site_aniso_U_13
_atom_site_aniso_U_12
Cu 0.0305(3) 0.0305(3) 0.0411(5) -0.0016(3) 0.0016(3) 0.0002(4)
N1 0.031(2) 0.043(3) 0.036(2) -0.013(2) 0.0095(19) -0.003(2)
C2 0.024(3) 0.045(3) 0.052(3) -0.003(3) -0.004(2) -0.004(2)
C3 0.031(3) 0.052(3) 0.050(3) -0.011(3) 0.004(2) -0.008(3)
C4 0.037(3) 0.043(3) 0.042(3) -0.001(3) 0.004(3) -0.001(2)
C5 0.028(3) 0.061(4) 0.054(4) -0.014(3) -0.004(3) -0.009(3)
C6 0.021(3) 0.056(3) 0.049(3) -0.016(3) 0.000(2) -0.002(2)
C7 0.028(3) 0.047(3) 0.045(3) -0.003(3) -0.003(2) 0.001(2)
S7 0.0276(10) 0.0630(13) 0.0468(12) -0.0043(10) 0.000 0.000
C8 0.023(2) 0.035(3) 0.045(3) -0.005(2) 0.006(2) -0.002(2)
C9 0.023(3) 0.045(3) 0.047(3) -0.001(3) 0.001(2) -0.001(2)
C10 0.092(5) 0.024(3) 0.079(5) -0.015(3) -0.025(4) 0.016(3)
C11 0.101(5) 0.039(3) 0.058(4) -0.009(3) -0.037(4) 0.022(4)
N12 0.032(2) 0.031(2) 0.043(2) -0.0065(19) -0.0055(19) -0.0037(18)
C13 0.058(4) 0.038(3) 0.049(3) -0.011(3) -0.015(3) 0.008(3)
C14 0.061(4) 0.036(3) 0.067(4) -0.006(3) -0.025(3) 0.015(3)
F1 0.293(15) 0.030(4) 0.093(7) 0.000 -0.109(8) 0.000
F2 0.251(18) 0.059(7) 0.39(2) 0.000 -0.147(18) 0.000
F3 0.115(10) 0.251(18) 0.240(17) 0.000 0.036(11) 0.000
B2 0.126(18) 0.126(18) 0.09(2) 0.000 0.000 0.000
F4 0.108(9) 0.031(5) 0.109(9) 0.000 0.019(8) 0.000
F5 0.106(9) 0.262(18) 0.185(12) 0.000 0.000 0.000

loop_
_atom_type_symbol
_atom_type_description
_atom_type_scat_dispersion_real
_atom_type_scat_dispersion_imag
_atom_type_scat_source
C C 0.0033 0.0016 'International Tables Vol C Tables 4.2.6.8 and 6.1.1.4'
H H 0.0000 0.0000 'International Tables Vol C Tables 4.2.6.8 and 6.1.1.4'
B B 0.0013 0.0007 'International Tables Vol C Tables 4.2.6.8 and 6.1.1.4'
N N 0.0061 0.0033 'International Tables Vol C Tables 4.2.6.8 and 6.1.1.4'
F F 0.0171 0.0103 'International Tables Vol C Tables 4.2.6.8 and 6.1.1.4'
S S 0.1246 0.1234 'International Tables Vol C Tables 4.2.6.8 and 6.1.1.4'
Cu Cu 0.3201 1.2651 'International Tables Vol C Tables 4.2.6.8 and 6.1.1.4'
Cl Cl 0.1484 0.1585 'International Tables Vol C Tables 4.2.6.8 and 6.1.1.4'

loop_
_geom_angle_atom_site_label_1
_geom_angle_atom_site_label_2
_geom_angle_atom_site_label_3
_geom_angle
_geom_angle_site_symmetry_1
_geom_angle_site_symmetry_3
N12 Cu N12 123.4(2) 4_554 5_556
N12 Cu N1 105.53(16) 4_554 7_546
N12 Cu N1 108.56(15) 5_556 7_546
N12 Cu N1 108.56(15) 4_554 .
N12 Cu N1 105.53(16) 5_556 .
N1 Cu N1 103.7(2) 7_546 .
C2 N1 C6 115.8(4) . .
C2 N1 Cu 122.6(3) . .
C6 N1 Cu 121.6(3) . .
N1 C2 C3 125.3(5) . .
C2 C3 C4 119.1(5) . .
C5 C4 C3 116.4(5) . .
C5 C4 C7 120.8(5) . .
C3 C4 C7 122.8(5) . .
C6 C5 C4 120.7(5) . .
N1 C6 C5 122.7(5) . .
C8 C7 C4 128.9(5) . .
C8 C7 S7 111.4(4) . .
C4 C7 S7 119.7(4) . .
C7 S7 C7 92.3(4) . 22
C7 C8 C8 112.5(3) . 22
C7 C8 C9 124.9(4) . .
C8 C8 C9 121.9(2) 22 .
C10 C9 C14 117.1(5) . .
C10 C9 C8 120.9(5) . .
C14 C9 C8 122.0(5) . .
C9 C10 C11 119.9(5) . .
N12 C11 C10 123.8(5) . .
C11 N12 C13 116.4(4) . .
C11 N12 Cu 118.7(4) . 3_545
C13 N12 Cu 124.9(3) . 3_545
N12 C13 C14 123.1(5) . .
C9 C14 C13 119.7(5) . .
F1 B1 F1 180.000(4) 25_556 .
F1 B1 F3 90.000(5) 25_556 .
F1 B1 F3 90.000(1) . .
F1 B1 F3 90.000(1) 25_556 25_556
F1 B1 F3 90.000(3) . 25_556
F3 B1 F3 180.000(3) . 25_556
F1 B1 F2 90.000(1) 25_556 .
F1 B1 F2 90.000(3) . .
F3 B1 F2 87.6(7) . .
F3 B1 F2 92.4(7) 25_556 .
F1 B1 F2 90.000(7) 25_556 25_556
F1 B1 F2 90.000(1) . 25_556
F3 B1 F2 92.4(7) . 25_556
F3 B1 F2 87.6(7) 25_556 25_556
F2 B1 F2 180.0(11) . 25_556
F5 B2 F5 180.000(5) 19_567 .
F5 B2 F4 95.1(4) 19_567 28_557
F5 B2 F4 84.9(4) . 28_557
F5 B2 F4 84.9(4) 19_567 .
F5 B2 F4 95.1(4) . .
F4 B2 F4 90.45(8) 28_557 .
F5 B2 F4 84.9(4) 19_567 10_454
F5 B2 F4 95.1(4) . 10_454
F4 B2 F4 90.45(8) 28_557 10_454
F4 B2 F4 169.8(9) . 10_454
F5 B2 F4 95.1(4) 19_567 19_567
F5 B2 F4 84.9(4) . 19_567
F4 B2 F4 169.8(9) 28_557 19_567
F4 B2 F4 90.45(8) . 19_567
F4 B2 F4 90.45(8) 10_454 19_567

loop_
_geom_bond_atom_site_label_1
_geom_bond_atom_site_label_2
_geom_bond_distance
_geom_bond_site_symmetry_2
Cu N12 2.004(4) 4_554
Cu N12 2.004(4) 5_556
Cu N1 2.053(4) 7_546
Cu N1 2.053(4) .
N1 C2 1.331(6) .
N1 C6 1.353(6) .
C2 C3 1.359(6) .
C3 C4 1.395(7) .
C4 C5 1.387(7) .
C4 C7 1.468(7) .
C5 C6 1.370(7) .
C7 C8 1.363(7) .
C7 S7 1.726(5) .
S7 C7 1.726(5) 22
C8 C8 1.444(9) 22
C8 C9 1.487(7) .
C9 C10 1.359(7) .
C9 C14 1.365(7) .
C10 C11 1.394(8) .
C11 N12 1.309(6) .
N12 C13 1.332(6) .
N12 Cu 2.004(4) 3_545
C13 C14 1.398(7) .
B1 F1 1.293(6) 25_556
B1 F1 1.293(6) .
B1 F3 1.457(8) .
B1 F3 1.457(8) 25_556
B1 F2 1.494(8) .
B1 F2 1.494(8) 25_556
B2 F5 1.387(8) 19_567
B2 F5 1.387(8) .
B2 F4 1.454(8) 28_557
B2 F4 1.454(8) .
B2 F4 1.454(8) 10_454
B2 F4 1.454(8) 19_567
